data_1535094
loop_
_publ_author_name
'Mattausch, H.J.'
'Zheng, C.'
'Oeckler, O.'
'Simon, A.'

_publ_section_title
;
 Die Verbindung La5 Br4 Al4 und ihre topologische Verwandtschaft mit dem
 Ln3 Cl Ga4-Typ
;
_journal_name_full 'Zeitschrift fuer Anorganische und Allgemeine Chemie'
_journal_page_first 631
_journal_page_last 634
_journal_volume 630
_journal_year 2004
_chemical_formula_sum 'Al4 Br4 La5'
_chemical_name_systematic 'La5 Al4 Br4'
_space_group_IT_number 140
_symmetry_space_group_name_Hall '-I 4 2c'
_symmetry_space_group_name_H-M 'I 4/m c m'
_cell_angle_alpha 90
_cell_angle_beta 90
_cell_angle_gamma 90
_cell_formula_units_Z 4
_cell_length_a 8.292
_cell_length_b 8.292
_cell_length_c 20.122
_cell_volume 1383.534
_citation_journal_id_ASTM ZAACAB
_cod_data_source_file Mattausch_ZAACAB_2004_1300.cif
_cod_data_source_block Al4Br4La5
_cod_database_code 1535094

loop_
_symmetry_equiv_pos_as_xyz
x,y,z
-y,x,z
-x,-y,z
y,-x,z
x,-y,-z+1/2
y,x,-z+1/2
-x,y,-z+1/2
-y,-x,-z+1/2
-x,-y,-z
y,-x,-z
x,y,-z
-y,x,-z
-x,y,z-1/2
-y,-x,z-1/2
x,-y,z-1/2
y,x,z-1/2
x+1/2,y+1/2,z+1/2
-y+1/2,x+1/2,z+1/2
-x+1/2,-y+1/2,z+1/2
y+1/2,-x+1/2,z+1/2
x+1/2,-y+1/2,-z+1
y+1/2,x+1/2,-z+1
-x+1/2,y+1/2,-z+1
-y+1/2,-x+1/2,-z+1
-x+1/2,-y+1/2,-z+1/2
y+1/2,-x+1/2,-z+1/2
x+1/2,y+1/2,-z+1/2
-y+1/2,x+1/2,-z+1/2
-x+1/2,y+1/2,z
-y+1/2,-x+1/2,z
x+1/2,-y+1/2,z
y+1/2,x+1/2,z

loop_
_atom_site_label
_atom_site_type_symbol
_atom_site_fract_x
_atom_site_fract_y
_atom_site_fract_z
_atom_site_occupancy
_atom_site_U_iso_or_equiv
Br1 Br 0 0 0.40757 1 0.0
La2 La 0 0 0.25 1 0.0
Br2 Br 0.14351 0.35649 0.5 1 0.0
Al1 Al 0.3575 0.1425 0.2201 1 0.0
La1 La 0.33824 0.16176 0.38648 1 0.0
